data_4100294
_journal_name_full 'Journal of the American Chemical Society'
_journal_year 2005
_chemical_formula_moiety 'C32 H52 N2 P4 Ru'
_chemical_formula_sum 'C32 H52 N2 P4 Ru'
_chemical_formula_weight 689.71
_space_group_IT_number 14
_symmetry_cell_setting monoclinic
_symmetry_space_group_name_Hall '-P 2ybc'
_symmetry_space_group_name_H-M 'P 1 21/c 1'
_cell_angle_alpha 90.00
_cell_angle_beta 99.97(3)
_cell_angle_gamma 90.00
_cell_formula_units_Z 2
_cell_length_a 10.235(2)
_cell_length_b 11.677(2)
_cell_length_c 14.976(3)
_cell_measurement_temperature 253(2)
_cell_volume 1762.8(6)
_diffrn_ambient_temperature 253(2)
_exptl_crystal_density_diffrn 1.299
_cod_original_sg_symbol_H-M 'P 21/c'
_cod_database_code 4100294

loop_
_symmetry_equiv_pos_as_xyz
'x, y, z'
'-x, y+1/2, -z+1/2'
'-x, -y, -z'
'x, -y-1/2, z-1/2'

loop_
_atom_site_label
_atom_site_type_symbol
_atom_site_fract_x
_atom_site_fract_y
_atom_site_fract_z
_atom_site_U_iso_or_equiv
_atom_site_adp_type
_atom_site_occupancy
_atom_site_symmetry_multiplicity
_atom_site_calc_flag
_atom_site_refinement_flags
_atom_site_disorder_assembly
_atom_site_disorder_group
Ru1 Ru 0.5000 0.5000 0.0000 0.02667(15) Uani 1 2 d S . .
P1 P 0.47359(9) 0.61008(7) 0.12374(5) 0.0385(2) Uani 1 1 d . . .
P2 P 0.29897(8) 0.57782(8) -0.06569(6) 0.0391(2) Uani 1 1 d . . .
N1 N -0.0232(3) -0.0486(3) 0.1592(2) 0.0486(7) Uani 1 1 d . . .
C1 C 0.3998(3) 0.3655(3) 0.0486(2) 0.0363(7) Uani 1 1 d . . .
C2 C 0.3354(3) 0.2915(3) 0.0722(2) 0.0402(8) Uani 1 1 d . A .
C3 C 0.2460(3) 0.2031(3) 0.0955(2) 0.0370(7) Uani 1 1 d . . .
C4 C 0.1378(3) 0.2314(3) 0.1364(2) 0.0404(8) Uani 1 1 d . A .
H4 H 0.1246 0.3076 0.1506 0.048 Uiso 1 1 calc R . .
C5 C 0.0496(3) 0.1499(3) 0.1566(2) 0.0427(8) Uani 1 1 d . . .
H5 H -0.0209 0.1725 0.1843 0.051 Uiso 1 1 calc R A .
C6 C 0.0636(3) 0.0344(3) 0.1365(2) 0.0352(7) Uani 1 1 d . A .
C7 C 0.1715(4) 0.0054(2) 0.0962(3) 0.0390(8) Uani 1 1 d . . .
H7 H 0.1844 -0.0709 0.0821 0.047 Uiso 1 1 calc R A .
C8 C 0.2604(3) 0.0872(3) 0.0765(2) 0.0403(7) Uani 1 1 d . A .
H8 H 0.3317 0.0642 0.0499 0.048 Uiso 1 1 calc R . .
C9 C -0.1484(4) -0.0110(3) 0.1820(4) 0.0582(11) Uani 1 1 d . . .
H9A H -0.1319 0.0341 0.2363 0.087 Uiso 1 1 calc R . .
H9B H -0.2009 -0.0766 0.1915 0.087 Uiso 1 1 calc R . .
H9C H -0.1953 0.0343 0.1332 0.087 Uiso 1 1 calc R . .
C10 C -0.0178(4) -0.1629(3) 0.1247(3) 0.0503(9) Uani 1 1 d . . .
H10A H -0.0252 -0.1603 0.0599 0.075 Uiso 1 1 calc R . .
H10B H -0.0897 -0.2071 0.1403 0.075 Uiso 1 1 calc R . .
H10C H 0.0650 -0.1977 0.1507 0.075 Uiso 1 1 calc R . .
C11 C 0.2939(7) 0.6614(7) 0.1057(5) 0.0465(17) Uiso 0.50 1 d P A 1
H11A H 0.2348 0.5992 0.1150 0.056 Uiso 0.50 1 calc PR A 1
H11B H 0.2833 0.7231 0.1473 0.056 Uiso 0.50 1 calc PR A 1
C12 C 0.2638(7) 0.7046(6) 0.0044(5) 0.0405(15) Uiso 0.50 1 d P A 1
H12A H 0.3206 0.7686 -0.0043 0.049 Uiso 0.50 1 calc PR A 1
H12B H 0.1719 0.7283 -0.0120 0.049 Uiso 0.50 1 calc PR A 1
C13 C 0.4779(10) 0.5415(8) 0.2368(6) 0.045(2) Uiso 0.50 1 d P A 1
H13A H 0.4426 0.5935 0.2762 0.067 Uiso 0.50 1 calc PR A 1
H13B H 0.5679 0.5228 0.2626 0.067 Uiso 0.50 1 calc PR A 1
H13C H 0.4255 0.4728 0.2297 0.067 Uiso 0.50 1 calc PR A 1
C14 C 0.5619(9) 0.7402(7) 0.1523(6) 0.057(2) Uiso 0.50 1 d P A 1
H14A H 0.5363 0.7723 0.2057 0.085 Uiso 0.50 1 calc PR A 1
H14B H 0.5414 0.7934 0.1030 0.085 Uiso 0.50 1 calc PR A 1
H14C H 0.6555 0.7249 0.1635 0.085 Uiso 0.50 1 calc PR A 1
C15 C 0.1461(11) 0.5009(8) -0.0783(8) 0.057(2) Uiso 0.50 1 d P A 1
H15A H 0.0755 0.5484 -0.1084 0.086 Uiso 0.50 1 calc PR A 1
H15B H 0.1284 0.4797 -0.0196 0.086 Uiso 0.50 1 calc PR A 1
H15C H 0.1522 0.4331 -0.1137 0.086 Uiso 0.50 1 calc PR A 1
C16 C 0.2796(8) 0.6487(7) -0.1773(6) 0.041(2) Uiso 0.50 1 d P A 1
H16A H 0.2009 0.6951 -0.1860 0.062 Uiso 0.50 1 calc PR A 1
H16B H 0.2722 0.5917 -0.2241 0.062 Uiso 0.50 1 calc PR A 1
H16C H 0.3554 0.6961 -0.1798 0.062 Uiso 0.50 1 calc PR A 1
C11' C 0.3391(9) 0.7067(8) 0.0900(6) 0.060(2) Uiso 0.50 1 d P A 2
H11C H 0.3031 0.7301 0.1430 0.072 Uiso 0.50 1 calc PR A 2
H11D H 0.3716 0.7747 0.0636 0.072 Uiso 0.50 1 calc PR A 2
C12' C 0.2293(9) 0.6521(8) 0.0211(6) 0.059(2) Uiso 0.50 1 d P A 2
H12C H 0.1687 0.7110 -0.0067 0.071 Uiso 0.50 1 calc PR A 2
H12D H 0.1796 0.5986 0.0517 0.071 Uiso 0.50 1 calc PR A 2
C13' C 0.4390(11) 0.5478(10) 0.2232(7) 0.059(3) Uiso 0.50 1 d P A 2
H13D H 0.5151 0.5059 0.2525 0.088 Uiso 0.50 1 calc PR A 2
H13E H 0.3649 0.4968 0.2087 0.088 Uiso 0.50 1 calc PR A 2
H13F H 0.4180 0.6068 0.2632 0.088 Uiso 0.50 1 calc PR A 2
C14' C 0.6115(8) 0.7118(7) 0.1691(6) 0.0467(18) Uiso 0.50 1 d P A 2
H14D H 0.5854 0.7580 0.2160 0.070 Uiso 0.50 1 calc PR A 2
H14E H 0.6298 0.7602 0.1209 0.070 Uiso 0.50 1 calc PR A 2
H14F H 0.6896 0.6690 0.1935 0.070 Uiso 0.50 1 calc PR A 2
C15' C 0.1577(10) 0.4769(8) -0.1082(7) 0.058(2) Uiso 0.50 1 d P A 2
H15D H 0.0767 0.5196 -0.1229 0.087 Uiso 0.50 1 calc PR A 2
H15E H 0.1494 0.4218 -0.0620 0.087 Uiso 0.50 1 calc PR A 2
H15F H 0.1751 0.4380 -0.1614 0.087 Uiso 0.50 1 calc PR A 2
C16' C 0.2959(11) 0.6768(9) -0.1554(7) 0.064(3) Uiso 0.50 1 d P A 2
H16D H 0.3145 0.6376 -0.2082 0.096 Uiso 0.50 1 calc PR A 2
H16E H 0.3617 0.7349 -0.1378 0.096 Uiso 0.50 1 calc PR A 2
H16F H 0.2098 0.7117 -0.1690 0.096 Uiso 0.50 1 calc PR A 2

loop_
_atom_site_aniso_label
_atom_site_aniso_U_11
_atom_site_aniso_U_22
_atom_site_aniso_U_33
_atom_site_aniso_U_23
_atom_site_aniso_U_13
_atom_site_aniso_U_12
Ru1 0.0280(2) 0.0242(2) 0.0281(2) 0.00072(12) 0.00563(14) -0.00231(12)
P1 0.0454(5) 0.0351(5) 0.0345(4) -0.0062(3) 0.0053(4) 0.0032(4)
P2 0.0341(4) 0.0450(5) 0.0367(5) -0.0006(4) 0.0023(4) 0.0064(4)
N1 0.0441(17) 0.0394(16) 0.067(2) -0.0002(15) 0.0225(15) -0.0086(14)
C1 0.0379(17) 0.0360(18) 0.0342(17) 0.0000(13) 0.0039(14) -0.0024(14)
C2 0.0444(18) 0.0396(19) 0.0348(17) 0.0056(14) 0.0019(15) -0.0081(15)
C3 0.0392(17) 0.0375(17) 0.0318(15) 0.0066(13) -0.0004(13) -0.0079(14)
C4 0.0450(18) 0.0284(16) 0.0475(19) -0.0024(14) 0.0072(15) -0.0035(14)
C5 0.0407(18) 0.0389(19) 0.050(2) -0.0015(15) 0.0127(15) 0.0021(15)
C6 0.0331(17) 0.0364(16) 0.0360(17) 0.0041(14) 0.0059(14) -0.0030(14)
C7 0.043(2) 0.0262(16) 0.048(2) 0.0008(13) 0.0107(16) -0.0014(13)
C8 0.0372(17) 0.0411(19) 0.0450(18) 0.0020(14) 0.0137(14) -0.0016(14)
C9 0.042(2) 0.059(3) 0.081(3) 0.0009(19) 0.028(2) -0.0095(16)
C10 0.050(2) 0.0385(19) 0.064(2) 0.0045(17) 0.0129(18) -0.0131(16)

loop_
_geom_bond_atom_site_label_1
_geom_bond_atom_site_label_2
_geom_bond_distance
_geom_bond_site_symmetry_2
_geom_bond_publ_flag
Ru1 C1 2.075(3) 3_665 ?
Ru1 C1 2.075(3) . ?
Ru1 P2 2.3079(10) 3_665 ?
Ru1 P2 2.3079(10) . ?
Ru1 P1 2.3092(9) . ?
Ru1 P1 2.3092(9) 3_665 ?
P1 C13' 1.748(11) . ?
P1 C14 1.781(8) . ?
P1 C11' 1.784(9) . ?
P1 C13 1.867(9) . ?
P1 C14' 1.879(8) . ?
P1 C11 1.909(7) . ?
P2 C16' 1.769(10) . ?
P2 C15 1.786(10) . ?
P2 C12' 1.809(8) . ?
P2 C16 1.844(8) . ?
P2 C12 1.885(7) . ?
P2 C15' 1.888(9) . ?
N1 C6 1.396(5) . ?
N1 C10 1.435(5) . ?
N1 C9 1.450(5) . ?
C1 C2 1.178(4) . ?
C2 C3 1.461(4) . ?
C3 C4 1.395(5) . ?
C3 C8 1.396(5) . ?
C4 C5 1.381(5) . ?
C5 C6 1.394(5) . ?
C6 C7 1.389(5) . ?
C7 C8 1.386(5) . ?
C11 C12 1.579(10) . ?
C11' C12' 1.527(12) . ?
